data_8104648
loop_
_publ_author_name
'Yang, Fan'
'Yao, Lin'
'Zeng, Xu-Li'

_publ_section_title
;
 The crystal structure of 4-chloro-2-(quinolin-8-yl)isoindoline-1,3-dione,
 C17H9ClN2O2
;
_journal_issue 5
_journal_name_full 'Zeitschrift f\"ur Kristallographie - New Crystal Structures'
_journal_page_first 999
_journal_page_last 1000
_journal_paper_doi 10.1515/ncrs-2021-0188
_journal_volume 236
_journal_year 2021
_chemical_formula_moiety 'C17 H9 Cl N2 O2'
_chemical_formula_sum 'C17 H9 Cl N2 O2'
_chemical_formula_weight 308.71
_space_group_crystal_system monoclinic
_space_group_IT_number 14
_space_group_name_Hall '-P 2ybc'
_space_group_name_H-M_alt 'P 1 21/c 1'
_atom_sites_solution_hydrogens geom
_cell_angle_alpha 90
_cell_angle_beta 110.515(3)
_cell_angle_gamma 90
_cell_formula_units_Z 4
_cell_length_a 13.6888(4)
_cell_length_b 8.3775(2)
_cell_length_c 12.9180(3)
_cell_measurement_reflns_used 5080
_cell_measurement_temperature 293(2)
_cell_measurement_theta_max 73.5950
_cell_measurement_theta_min 3.6120
_cell_volume 1387.46(7)
_computing_cell_refinement 'CrysAlisPro 1.171.38.46 (Rigaku OD, 2015) [1]'
_computing_data_collection 'CrysAlisPro 1.171.38.46 (Rigaku OD, 2015) [1]'
_computing_data_reduction 'CrysAlisPro 1.171.38.46 (Rigaku OD, 2015) [1]'
_computing_molecular_graphics 'Olex2 1.3 (Dolomanov et al., 2009) [2]'
_computing_publication_material 'Olex2 1.3 (Dolomanov et al., 2009) [2]'
_computing_structure_refinement 'SHELXL 2018/3 (Sheldrick, 2015) [3]'
_computing_structure_solution 'SHELXT 2014/5 (Sheldrick, 2014) [4]'
_diffrn_ambient_temperature 293(2)
_diffrn_detector 'CCD plate'
_diffrn_detector_area_resol_mean 5.3031
_diffrn_detector_type AtlasS2
_diffrn_measured_fraction_theta_full 0.998
_diffrn_measured_fraction_theta_max 0.994
_diffrn_measurement_details
;
List of Runs (angles in degrees, time in seconds):

  # Type    Start    End  Width  t~exp~   \w     \q     \k     \f   Frames
--------------------------------------------------------------------------
  1  \w    -84.00 -11.00   1.00    2.00    --  -40.80 125.00  30.00   73
  2  \w   -115.00  -2.00   1.00    2.00    --  -40.80 -19.00 -60.00  113
  3  \w     26.00  53.00   1.00    2.00    --   40.80-125.00-150.00   27
  4  \w     25.00  52.00   1.00    2.00    --   40.80-125.00-180.00   27
  5  \w     36.00  97.00   1.00    2.00    --   40.80-125.00 -60.00   61
  6  \w     63.00 121.00   1.00    8.00    --  107.14-125.00 -30.00   58
  7  \w     83.00 108.00   1.00    8.00    --  107.14 -95.00  30.00   25
  8  \w     86.00 131.00   1.00    8.00    --  107.14 -77.00 120.00   45
  9  \w    146.00 174.00   1.00    8.00    --  107.14   0.00   0.00   28
 10  \w    143.00 178.00   1.00    8.00    --  107.14  77.00-150.00   35
 11  \w     76.00 127.00   1.00    8.00    --  107.14  77.00-150.00   51
 12  \w     41.00 130.00   1.00    8.00    --  107.14 -30.00 -90.00   89
 13  \w     62.00 119.00   1.00    8.00    --  107.14 -45.00-180.00   57
 14  \w     32.00 136.00   1.00    8.00    --  107.14 -77.00 -60.00  104
 15  \w     44.00 131.00   1.00    8.00    --  107.14 -45.00  60.00   87
 16  \w     56.00 109.00   1.00    8.00    --  107.14 -95.00 120.00   53
 17  \w     20.00 143.00   1.00    8.00    --  107.14   0.00   0.00  123
 18  \w   -115.00 -22.00   1.00    2.00    --  -40.80 -38.00-120.00   93
;
_diffrn_measurement_device 'four-circle diffractometer'
_diffrn_measurement_device_type 'SuperNova, Dual, Cu at zero, AtlasS2'
_diffrn_measurement_method '\w scans'
_diffrn_orient_matrix_type 'CrysAlisPro convention (1999,Acta A55,543-557)'
_diffrn_orient_matrix_UB_11 -0.0374258000
_diffrn_orient_matrix_UB_12 -0.1714838000
_diffrn_orient_matrix_UB_13 0.0080777000
_diffrn_orient_matrix_UB_21 0.1139308000
_diffrn_orient_matrix_UB_22 -0.0585417000
_diffrn_orient_matrix_UB_23 0.0415568000
_diffrn_orient_matrix_UB_31 0.0078703000
_diffrn_orient_matrix_UB_32 0.0316836000
_diffrn_orient_matrix_UB_33 0.1200819000
_diffrn_radiation_monochromator mirror
_diffrn_radiation_probe x-ray
_diffrn_radiation_type 'Cu K\a'
_diffrn_radiation_wavelength 1.54184
_diffrn_reflns_av_R_equivalents 0.0264
_diffrn_reflns_av_unetI/netI 0.0221
_diffrn_reflns_Laue_measured_fraction_full 0.998
_diffrn_reflns_Laue_measured_fraction_max 0.994
_diffrn_reflns_limit_h_max 16
_diffrn_reflns_limit_h_min -16
_diffrn_reflns_limit_k_max 10
_diffrn_reflns_limit_k_min -9
_diffrn_reflns_limit_l_max 15
_diffrn_reflns_limit_l_min -11
_diffrn_reflns_number 8658
_diffrn_reflns_point_group_measured_fraction_full 0.998
_diffrn_reflns_point_group_measured_fraction_max 0.994
_diffrn_reflns_theta_full 67.684
_diffrn_reflns_theta_max 70.060
_diffrn_reflns_theta_min 3.447
_diffrn_source 'micro-focus sealed X-ray tube'
_diffrn_source_type 'SuperNova (Cu) X-ray Source'
_exptl_absorpt_coefficient_mu 2.516
_exptl_absorpt_correction_T_max 1.00000
_exptl_absorpt_correction_T_min 0.61472
_exptl_absorpt_correction_type multi-scan
_exptl_absorpt_process_details
;
CrysAlisPro 1.171.38.46 (Rigaku Oxford Diffraction, 2015)
Empirical absorption correction using spherical harmonics,
 implemented in SCALE3 ABSPACK scaling algorithm.
;
_exptl_crystal_colour colourless
_exptl_crystal_colour_primary colourless
_exptl_crystal_density_diffrn 1.478
_exptl_crystal_description block
_exptl_crystal_F_000 632
_exptl_crystal_size_max 0.32
_exptl_crystal_size_mid 0.25
_exptl_crystal_size_min 0.17
_refine_diff_density_max 0.371
_refine_diff_density_min -0.312
_refine_diff_density_rms 0.046
_refine_ls_extinction_coef .
_refine_ls_extinction_method none
_refine_ls_goodness_of_fit_ref 1.049
_refine_ls_hydrogen_treatment constr
_refine_ls_matrix_type full
_refine_ls_number_parameters 199
_refine_ls_number_reflns 2619
_refine_ls_number_restraints 0
_refine_ls_restrained_S_all 1.049
_refine_ls_R_factor_all 0.0458
_refine_ls_R_factor_gt 0.0420
_refine_ls_shift/su_max 0.000
_refine_ls_shift/su_mean 0.000
_refine_ls_structure_factor_coef Fsqd
_refine_ls_weighting_details 'w=1/[\s^2^(Fo^2^)+(0.0729P)^2^+0.2761P] where P=(Fo^2^+2Fc^2^)/3'
_refine_ls_weighting_scheme calc
_refine_ls_wR_factor_gt 0.1168
_refine_ls_wR_factor_ref 0.1224
_reflns_Friedel_coverage 0.000
_reflns_Friedel_fraction_full .
_reflns_Friedel_fraction_max .
_reflns_number_gt 2344
_reflns_number_total 2619
_reflns_threshold_expression 'I > 2\s(I)'
_cod_data_source_file suppl_j_ncrs-2021-0188_suppl.cif
_cod_data_source_block 1
_cod_database_code 8104648
_shelx_space_group_comment
;
The symmetry employed for this shelxl refinement is uniquely defined
by the following loop, which should always be used as a source of
symmetry information in preference to the above space-group names.
They are only intended as comments.
;
_shelx_estimated_absorpt_t_max 0.674
_shelx_estimated_absorpt_t_min 0.500
_reflns_odcompleteness_completeness 99.96
_reflns_odcompleteness_iscentric 1
_reflns_odcompleteness_theta 66.97
_olex2_refinement_description
;
1. Fixed Uiso
 At 1.2 times of:
  All C(H) groups
2.a Aromatic/amide H refined with riding coordinates:
 C9(H9), C10(H10), C11(H11), C12(H12), C13(H13), C14(H14), C15(H15), C16(H16),
 C17(H17)
;
_olex2_submission_special_instructions 'No special instructions were received'
_oxdiff_exptl_absorpt_empirical_details
;
Empirical correction (ABSPACK) includes:
- Absorption correction using spherical harmonics
- Frame scaling
;
_oxdiff_exptl_absorpt_empirical_full_max 1.788
_oxdiff_exptl_absorpt_empirical_full_min 0.646

loop_
_space_group_symop_operation_xyz
'x, y, z'
'-x, y+1/2, -z+1/2'
'-x, -y, -z'
'x, -y-1/2, z-1/2'

loop_
_atom_site_label
_atom_site_type_symbol
_atom_site_fract_x
_atom_site_fract_y
_atom_site_fract_z
_atom_site_U_iso_or_equiv
_atom_site_adp_type
_atom_site_occupancy
_atom_site_site_symmetry_order
_atom_site_calc_flag
_atom_site_refinement_flags_posn
_atom_site_refinement_flags_adp
_atom_site_refinement_flags_occupancy
_atom_site_disorder_assembly
_atom_site_disorder_group
C1 C 0.64581(13) 0.55654(19) 0.27861(14) 0.0444(4) Uani 1 1 d . . . . .
C2 C 0.62941(13) 0.6014(2) 0.38295(14) 0.0454(4) Uani 1 1 d . . . . .
C3 C 0.81617(13) 0.6443(2) 0.64089(13) 0.0451(4) Uani 1 1 d . . . . .
C4 C 0.84035(14) 0.6650(2) 0.75619(14) 0.0492(4) Uani 1 1 d . . . . .
C5 C 0.73132(13) 0.4564(2) 0.30417(14) 0.0472(4) Uani 1 1 d . . . . .
C6 C 0.72986(13) 0.5459(2) 0.58256(14) 0.0469(4) Uani 1 1 d . . . . .
C7 C 0.59386(14) 0.6020(2) 0.16999(14) 0.0474(4) Uani 1 1 d . . . . .
C8 C 0.77210(14) 0.4303(2) 0.42573(15) 0.0513(4) Uani 1 1 d . . . . .
C9 C 0.63071(16) 0.5461(2) 0.08896(15) 0.0544(4) Uani 1 1 d . . . . .
H9 H 0.597455 0.576464 0.015740 0.065 Uiso 1 1 calc R U . . .
C10 C 0.76824(16) 0.3986(2) 0.22452(16) 0.0561(4) Uani 1 1 d . . . . .
H10 H 0.825615 0.330859 0.242755 0.067 Uiso 1 1 calc R U . . .
C11 C 0.67046(15) 0.4761(2) 0.63512(17) 0.0563(5) Uani 1 1 d . . . . .
H11 H 0.614226 0.412014 0.595716 0.068 Uiso 1 1 calc R U . . .
C12 C 0.92798(17) 0.7600(2) 0.81295(17) 0.0607(5) Uani 1 1 d . . . . .
H12 H 0.946958 0.776446 0.888658 0.073 Uiso 1 1 calc R U . . .
C13 C 0.77685(17) 0.5906(2) 0.80822(15) 0.0582(5) Uani 1 1 d . . . . .
H13 H 0.792248 0.603691 0.883777 0.070 Uiso 1 1 calc R U . . .
C14 C 0.71602(17) 0.4461(2) 0.11624(17) 0.0589(5) Uani 1 1 d . . . . .
H14 H 0.739093 0.409690 0.060773 0.071 Uiso 1 1 calc R U . . .
C15 C 0.69405(18) 0.5007(3) 0.74909(18) 0.0623(5) Uani 1 1 d . . . . .
H15 H 0.652174 0.454646 0.784153 0.075 Uiso 1 1 calc R U . . .
C16 C 0.98421(17) 0.8269(3) 0.7565(2) 0.0703(6) Uani 1 1 d . . . . .
H16 H 1.042580 0.888810 0.792759 0.084 Uiso 1 1 calc R U . . .
C17 C 0.95267(18) 0.8009(3) 0.6419(2) 0.0685(6) Uani 1 1 d . . . . .
H17 H 0.991704 0.848683 0.604189 0.082 Uiso 1 1 calc R U . . .
Cl1 Cl 0.48669(4) 0.72652(6) 0.13399(4) 0.06075(19) Uani 1 1 d . . . . .
N1 N 0.70774(11) 0.52013(19) 0.46719(12) 0.0499(4) Uani 1 1 d . . . . .
N2 N 0.87224(13) 0.7144(2) 0.58437(13) 0.0561(4) Uani 1 1 d . . . . .
O1 O 0.56500(11) 0.68757(17) 0.39680(11) 0.0590(4) Uani 1 1 d . . . . .
O2 O 0.84377(12) 0.3479(2) 0.48067(12) 0.0713(4) Uani 1 1 d . . . . .

loop_
_atom_site_aniso_label
_atom_site_aniso_U_11
_atom_site_aniso_U_22
_atom_site_aniso_U_33
_atom_site_aniso_U_23
_atom_site_aniso_U_13
_atom_site_aniso_U_12
C1 0.0450(8) 0.0397(8) 0.0449(8) -0.0033(6) 0.0114(7) -0.0054(6)
C2 0.0419(8) 0.0449(8) 0.0441(8) -0.0040(7) 0.0083(7) -0.0025(7)
C3 0.0434(8) 0.0475(9) 0.0398(8) 0.0014(6) 0.0087(7) 0.0053(7)
C4 0.0510(9) 0.0495(9) 0.0416(8) -0.0013(7) 0.0092(7) 0.0084(7)
C5 0.0471(9) 0.0437(9) 0.0472(9) -0.0045(7) 0.0119(7) -0.0023(7)
C6 0.0457(9) 0.0490(9) 0.0414(8) -0.0005(7) 0.0095(7) 0.0040(7)
C7 0.0485(9) 0.0423(8) 0.0466(8) 0.0007(7) 0.0103(7) -0.0052(7)
C8 0.0477(9) 0.0517(10) 0.0485(9) -0.0045(7) 0.0094(7) 0.0033(8)
C9 0.0635(11) 0.0536(10) 0.0433(9) -0.0014(7) 0.0151(8) -0.0090(8)
C10 0.0560(10) 0.0538(10) 0.0584(10) -0.0082(8) 0.0201(8) 0.0037(8)
C11 0.0546(10) 0.0517(10) 0.0607(11) -0.0014(8) 0.0178(8) -0.0036(8)
C12 0.0599(12) 0.0642(12) 0.0468(10) -0.0114(8) 0.0048(8) 0.0033(9)
C13 0.0705(12) 0.0612(11) 0.0432(9) 0.0042(8) 0.0200(8) 0.0111(9)
C14 0.0685(12) 0.0589(11) 0.0533(10) -0.0096(8) 0.0263(9) -0.0043(9)
C15 0.0732(13) 0.0591(11) 0.0626(12) 0.0099(9) 0.0340(10) 0.0003(10)
C16 0.0560(12) 0.0737(13) 0.0706(13) -0.0155(11) 0.0090(10) -0.0118(10)
C17 0.0579(12) 0.0775(14) 0.0695(13) -0.0019(10) 0.0216(10) -0.0141(10)
Cl1 0.0564(3) 0.0605(3) 0.0580(3) 0.00841(19) 0.0108(2) 0.00754(19)
N1 0.0469(8) 0.0547(8) 0.0413(7) -0.0052(6) 0.0069(6) 0.0028(6)
N2 0.0532(9) 0.0661(10) 0.0475(8) -0.0003(7) 0.0159(7) -0.0057(7)
O1 0.0524(7) 0.0659(8) 0.0549(7) -0.0069(6) 0.0141(6) 0.0115(6)
O2 0.0671(9) 0.0786(10) 0.0570(8) 0.0013(7) 0.0079(7) 0.0253(8)

loop_
_atom_type_symbol
_atom_type_description
_atom_type_scat_dispersion_real
_atom_type_scat_dispersion_imag
_atom_type_scat_source
C C 0.0181 0.0091 'International Tables Vol C Tables 4.2.6.8 and 6.1.1.4'
H H 0.0000 0.0000 'International Tables Vol C Tables 4.2.6.8 and 6.1.1.4'
Cl Cl 0.3639 0.7018 'International Tables Vol C Tables 4.2.6.8 and 6.1.1.4'
N N 0.0311 0.0180 'International Tables Vol C Tables 4.2.6.8 and 6.1.1.4'
O O 0.0492 0.0322 'International Tables Vol C Tables 4.2.6.8 and 6.1.1.4'

loop_
_geom_angle_atom_site_label_1
_geom_angle_atom_site_label_2
_geom_angle_atom_site_label_3
_geom_angle
_geom_angle_site_symmetry_1
_geom_angle_site_symmetry_3
C5 C1 C2 108.68(15) . .
C5 C1 C7 119.96(16) . .
C7 C1 C2 131.32(16) . .
N1 C2 C1 105.20(14) . .
O1 C2 C1 129.62(16) . .
O1 C2 N1 125.18(16) . .
C4 C3 C6 118.19(16) . .
N2 C3 C4 122.79(16) . .
N2 C3 C6 119.02(15) . .
C12 C4 C3 117.22(18) . .
C12 C4 C13 123.55(17) . .
C13 C4 C3 119.23(17) . .
C1 C5 C8 108.33(15) . .
C1 C5 C10 122.28(17) . .
C10 C5 C8 129.38(17) . .
C3 C6 N1 118.26(16) . .
C11 C6 C3 121.06(16) . .
C11 C6 N1 120.67(16) . .
C1 C7 C9 118.44(17) . .
C1 C7 Cl1 121.66(14) . .
C9 C7 Cl1 119.89(14) . .
N1 C8 C5 105.75(15) . .
O2 C8 C5 129.23(18) . .
O2 C8 N1 125.01(18) . .
C7 C9 H9 119.7 . .
C14 C9 C7 120.64(17) . .
C14 C9 H9 119.7 . .
C5 C10 H10 121.4 . .
C5 C10 C14 117.14(18) . .
C14 C10 H10 121.4 . .
C6 C11 H11 120.0 . .
C6 C11 C15 120.04(18) . .
C15 C11 H11 120.0 . .
C4 C12 H12 120.2 . .
C16 C12 C4 119.57(19) . .
C16 C12 H12 120.2 . .
C4 C13 H13 119.7 . .
C15 C13 C4 120.63(17) . .
C15 C13 H13 119.7 . .
C9 C14 C10 121.53(18) . .
C9 C14 H14 119.2 . .
C10 C14 H14 119.2 . .
C11 C15 H15 119.6 . .
C13 C15 C11 120.82(19) . .
C13 C15 H15 119.6 . .
C12 C16 H16 120.6 . .
C12 C16 C17 118.7(2) . .
C17 C16 H16 120.6 . .
C16 C17 H17 117.6 . .
N2 C17 C16 124.7(2) . .
N2 C17 H17 117.6 . .
C2 N1 C6 123.99(14) . .
C8 N1 C2 112.04(15) . .
C8 N1 C6 123.25(14) . .
C17 N2 C3 116.97(17) . .

loop_
_geom_bond_atom_site_label_1
_geom_bond_atom_site_label_2
_geom_bond_distance
_geom_bond_site_symmetry_2
C1 C2 1.490(2) .
C1 C5 1.383(2) .
C1 C7 1.386(2) .
C2 N1 1.407(2) .
C2 O1 1.201(2) .
C3 C4 1.419(2) .
C3 C6 1.421(2) .
C3 N2 1.363(2) .
C4 C12 1.412(3) .
C4 C13 1.416(3) .
C5 C8 1.487(2) .
C5 C10 1.383(3) .
C6 C11 1.361(3) .
C6 N1 1.429(2) .
C7 C9 1.393(3) .
C7 Cl1 1.7260(18) .
C8 N1 1.400(2) .
C8 O2 1.206(2) .
C9 H9 0.9300 .
C9 C14 1.379(3) .
C10 H10 0.9300 .
C10 C14 1.388(3) .
C11 H11 0.9300 .
C11 C15 1.408(3) .
C12 H12 0.9300 .
C12 C16 1.354(3) .
C13 H13 0.9300 .
C13 C15 1.352(3) .
C14 H14 0.9300 .
C15 H15 0.9300 .
C16 H16 0.9300 .
C16 C17 1.406(3) .
C17 H17 0.9300 .
C17 N2 1.310(3) .

loop_
_geom_torsion_atom_site_label_1
_geom_torsion_atom_site_label_2
_geom_torsion_atom_site_label_3
_geom_torsion_atom_site_label_4
_geom_torsion
_geom_torsion_site_symmetry_1
_geom_torsion_site_symmetry_2
_geom_torsion_site_symmetry_3
_geom_torsion_site_symmetry_4
C1 C2 N1 C6 171.16(16) . . . .
C1 C2 N1 C8 0.63(19) . . . .
C1 C5 C8 N1 -0.7(2) . . . .
C1 C5 C8 O2 177.9(2) . . . .
C1 C5 C10 C14 0.4(3) . . . .
C1 C7 C9 C14 0.9(3) . . . .
C2 C1 C5 C8 1.08(19) . . . .
C2 C1 C5 C10 -177.80(17) . . . .
C2 C1 C7 C9 176.65(17) . . . .
C2 C1 C7 Cl1 -2.6(3) . . . .
C3 C4 C12 C16 0.3(3) . . . .
C3 C4 C13 C15 0.0(3) . . . .
C3 C6 C11 C15 0.0(3) . . . .
C3 C6 N1 C2 -100.4(2) . . . .
C3 C6 N1 C8 69.1(2) . . . .
C4 C3 C6 C11 1.4(3) . . . .
C4 C3 C6 N1 -177.72(15) . . . .
C4 C3 N2 C17 1.5(3) . . . .
C4 C12 C16 C17 0.7(3) . . . .
C4 C13 C15 C11 1.5(3) . . . .
C5 C1 C2 N1 -1.06(18) . . . .
C5 C1 C2 O1 178.77(18) . . . .
C5 C1 C7 C9 -0.8(3) . . . .
C5 C1 C7 Cl1 179.93(13) . . . .
C5 C8 N1 C2 0.0(2) . . . .
C5 C8 N1 C6 -170.61(16) . . . .
C5 C10 C14 C9 -0.3(3) . . . .
C6 C3 C4 C12 178.42(16) . . . .
C6 C3 C4 C13 -1.4(2) . . . .
C6 C3 N2 C17 -178.38(18) . . . .
C6 C11 C15 C13 -1.5(3) . . . .
C7 C1 C2 N1 -178.71(17) . . . .
C7 C1 C2 O1 1.1(3) . . . .
C7 C1 C5 C8 179.04(15) . . . .
C7 C1 C5 C10 0.2(3) . . . .
C7 C9 C14 C10 -0.4(3) . . . .
C8 C5 C10 C14 -178.26(18) . . . .
C10 C5 C8 N1 178.09(18) . . . .
C10 C5 C8 O2 -3.3(4) . . . .
C11 C6 N1 C2 80.5(2) . . . .
C11 C6 N1 C8 -110.0(2) . . . .
C12 C4 C13 C15 -179.83(19) . . . .
C12 C16 C17 N2 -0.7(4) . . . .
C13 C4 C12 C16 -179.9(2) . . . .
C16 C17 N2 C3 -0.4(4) . . . .
Cl1 C7 C9 C14 -179.81(15) . . . .
N1 C6 C11 C15 179.12(17) . . . .
N2 C3 C4 C12 -1.4(3) . . . .
N2 C3 C4 C13 178.74(17) . . . .
N2 C3 C6 C11 -178.72(17) . . . .
N2 C3 C6 N1 2.1(2) . . . .
O1 C2 N1 C6 -8.7(3) . . . .
O1 C2 N1 C8 -179.21(17) . . . .
O2 C8 N1 C2 -178.67(19) . . . .
O2 C8 N1 C6 10.7(3) . . . .
